data_7028666
loop_
_publ_author_name
'Zhou, Li-Kuan'
'Liu, Quan'
'Zhao, Xin'
'Hu, Fei-Long'
'Liu, Shu-Chen'
'Ren, Zhi-Gang'
'Sun, Zhen-Rong'
'Lang, Jian-Ping'

_publ_section_title
;
 Six [Tp*WS3Cu2]-based clusters derived from [Et4N][Tp*WS3], Cu(i) salts
 and phosphine ligands: syntheses, structures and enhanced third-order NLO
 properties.
;
_journal_issue 12
_journal_name_full 'Dalton transactions (Cambridge, England : 2003)'
_journal_page_first 4734
_journal_page_last 4744
_journal_paper_doi 10.1039/c3dt53320d
_journal_volume 43
_journal_year 2014
_chemical_formula_moiety 'C33 H37 B Br Cu2 N6 P S3 W'
_chemical_formula_sum 'C33 H37 B Br Cu2 N6 P S3 W'
_chemical_formula_weight 1046.49
_chemical_name_systematic
; 
 ? 
;
_space_group_IT_number 2
_symmetry_cell_setting triclinic
_symmetry_space_group_name_Hall '-P 1'
_symmetry_space_group_name_H-M 'P -1'
_atom_sites_solution_hydrogens geom
_atom_sites_solution_primary direct
_atom_sites_solution_secondary difmap
_audit_creation_method SHELXL-97
_cell_angle_alpha 85.284(6)
_cell_angle_beta 87.650(6)
_cell_angle_gamma 60.504(8)
_cell_formula_units_Z 2
_cell_length_a 11.3258(9)
_cell_length_b 11.3987(8)
_cell_length_c 16.8771(11)
_cell_measurement_reflns_used 4146
_cell_measurement_temperature 223(2)
_cell_measurement_theta_max 28.3990
_cell_measurement_theta_min 3.2710
_cell_volume 1890.0(3)
_computing_cell_refinement
;
CrysAlisPro, Agilent Technologies,
Version 1.171.36.28 (release 01-02-2013 CrysAlis171 .NET)
(compiled Feb  1 2013,16:14:44)
;
_computing_data_collection
;
CrysAlisPro, Agilent Technologies,
Version 1.171.36.28 (release 01-02-2013 CrysAlis171 .NET)
(compiled Feb  1 2013,16:14:44)
;
_computing_data_reduction
;
CrysAlisPro, Agilent Technologies,
Version 1.171.36.28 (release 01-02-2013 CrysAlis171 .NET)
(compiled Feb  1 2013,16:14:44)
;
_computing_molecular_graphics 'SHELXL-97 (Sheldrick, 1997)'
_computing_publication_material 'SHELXL-97 (Sheldrick, 1997)'
_computing_structure_refinement 'SHELXL-97 (Sheldrick, 1997)'
_computing_structure_solution 'SHELXS-97 (Sheldrick, 1990)'
_diffrn_ambient_temperature 223(2)
_diffrn_detector_area_resol_mean 10.4692
_diffrn_measured_fraction_theta_full 0.997
_diffrn_measured_fraction_theta_max 0.997
_diffrn_measurement_device_type 'Xcalibur, Atlas, Gemini'
_diffrn_measurement_method '\w scans'
_diffrn_radiation_monochromator graphite
_diffrn_radiation_source 'fine-focus sealed tube'
_diffrn_radiation_type MoK\a
_diffrn_radiation_wavelength 0.71073
_diffrn_reflns_av_R_equivalents 0.0419
_diffrn_reflns_av_unetI/netI 0.0656
_diffrn_reflns_limit_h_max 13
_diffrn_reflns_limit_h_min -11
_diffrn_reflns_limit_k_max 12
_diffrn_reflns_limit_k_min -13
_diffrn_reflns_limit_l_max 18
_diffrn_reflns_limit_l_min -20
_diffrn_reflns_number 14392
_diffrn_reflns_theta_full 25.00
_diffrn_reflns_theta_max 25.00
_diffrn_reflns_theta_min 3.06
_exptl_absorpt_coefficient_mu 5.449
_exptl_absorpt_correction_T_max 0.2917
_exptl_absorpt_correction_T_min 0.1149
_exptl_absorpt_correction_type multi-scan
_exptl_absorpt_process_details
;
CrysAlisPro, Agilent Technologies,
Version 1.171.36.28 (release 01-02-2013 CrysAlis171 .NET)
(compiled Feb  1 2013,16:14:44)
Empirical absorption correction using spherical harmonics,
 implemented in SCALE3 ABSPACK scaling algorithm.
;
_exptl_crystal_colour black
_exptl_crystal_density_diffrn 1.839
_exptl_crystal_density_method 'not measured'
_exptl_crystal_description block
_exptl_crystal_F_000 1024
_exptl_crystal_size_max 0.70
_exptl_crystal_size_mid 0.50
_exptl_crystal_size_min 0.30
_refine_diff_density_max 1.188
_refine_diff_density_min -1.421
_refine_diff_density_rms 0.140
_refine_ls_extinction_method none
_refine_ls_goodness_of_fit_ref 1.000
_refine_ls_hydrogen_treatment mixed
_refine_ls_matrix_type full
_refine_ls_number_parameters 443
_refine_ls_number_reflns 6646
_refine_ls_number_restraints 0
_refine_ls_restrained_S_all 1.000
_refine_ls_R_factor_all 0.0504
_refine_ls_R_factor_gt 0.0375
_refine_ls_shift/su_max 0.020
_refine_ls_shift/su_mean 0.000
_refine_ls_structure_factor_coef Fsqd
_refine_ls_weighting_details 'calc w=1/[\s^2^(Fo^2^)+(0.0329P)^2^+0.0000P] where P=(Fo^2^+2Fc^2^)/3'
_refine_ls_weighting_scheme calc
_refine_ls_wR_factor_gt 0.0737
_refine_ls_wR_factor_ref 0.0801
_reflns_number_gt 5567
_reflns_number_total 6646
_reflns_threshold_expression >2sigma(I)
_cod_data_source_file c3dt53320d.txt
_cod_data_source_block 2
_cod_original_cell_volume 1890.0(2)
_cod_database_code 7028666

loop_
_symmetry_equiv_pos_as_xyz
'x, y, z'
'-x, -y, -z'

loop_
_atom_site_label
_atom_site_type_symbol
_atom_site_fract_x
_atom_site_fract_y
_atom_site_fract_z
_atom_site_U_iso_or_equiv
_atom_site_adp_type
_atom_site_occupancy
_atom_site_symmetry_multiplicity
_atom_site_calc_flag
_atom_site_refinement_flags
W1 W 0.33489(2) 0.36725(2) 0.197092(12) 0.02015(8) Uani 1 1 d .
Cu1 Cu 0.45754(8) 0.10290(7) 0.20892(4) 0.03274(19) Uani 1 1 d .
Cu2 Cu 0.56024(7) 0.25294(7) 0.28335(4) 0.02588(17) Uani 1 1 d .
Br1 Br 0.54306(8) -0.12406(7) 0.22965(4) 0.04752(19) Uani 1 1 d .
S1 S 0.24154(16) 0.23696(15) 0.22540(8) 0.0293(4) Uani 1 1 d .
S2 S 0.36249(16) 0.41640(15) 0.31895(8) 0.0269(3) Uani 1 1 d .
S3 S 0.55481(15) 0.21967(15) 0.15714(8) 0.0268(3) Uani 1 1 d .
P1 P 0.73799(16) 0.15506(15) 0.36352(8) 0.0241(3) Uani 1 1 d .
N1 N 0.1800(5) 0.5201(4) 0.0340(2) 0.0224(11) Uani 1 1 d .
N2 N 0.2652(5) 0.3946(5) 0.0691(2) 0.0243(11) Uani 1 1 d .
N3 N 0.0677(5) 0.6498(4) 0.1525(2) 0.0227(10) Uani 1 1 d .
N4 N 0.1221(5) 0.5375(4) 0.2066(2) 0.0231(11) Uani 1 1 d .
N5 N 0.2759(5) 0.6436(5) 0.0952(2) 0.0243(11) Uani 1 1 d .
N6 N 0.3703(5) 0.5412(5) 0.1448(2) 0.0242(11) Uani 1 1 d .
C1 C 0.0553(7) 0.6278(7) -0.0937(3) 0.0398(17) Uani 1 1 d .
H1A H -0.0324 0.6754 -0.0694 0.060 Uiso 1 1 calc R
H1B H 0.0466 0.5968 -0.1431 0.060 Uiso 1 1 calc R
H1C H 0.0925 0.6873 -0.1033 0.060 Uiso 1 1 calc R
C2 C 0.1477(6) 0.5090(6) -0.0393(3) 0.0285(14) Uani 1 1 d .
C3 C 0.2126(6) 0.3734(6) -0.0519(3) 0.0319(15) Uani 1 1 d .
H3 H 0.2077 0.3357 -0.0977 0.038 Uiso 1 1 calc R
C4 C 0.2856(6) 0.3044(6) 0.0150(3) 0.0249(13) Uani 1 1 d .
C5 C 0.3720(7) 0.1566(6) 0.0275(3) 0.0392(16) Uani 1 1 d .
H5A H 0.4624 0.1355 0.0407 0.059 Uiso 1 1 calc R
H5B H 0.3743 0.1152 -0.0202 0.059 Uiso 1 1 calc R
H5C H 0.3357 0.1229 0.0702 0.059 Uiso 1 1 calc R
C6 C -0.1355(7) 0.8769(6) 0.1330(4) 0.0382(16) Uani 1 1 d .
H6A H -0.0938 0.9317 0.1380 0.057 Uiso 1 1 calc R
H6B H -0.2255 0.9209 0.1548 0.057 Uiso 1 1 calc R
H6C H -0.1401 0.8645 0.0778 0.057 Uiso 1 1 calc R
C7 C -0.0533(6) 0.7426(6) 0.1770(3) 0.0266(13) Uani 1 1 d .
C8 C -0.0818(6) 0.6914(6) 0.2469(3) 0.0290(14) Uani 1 1 d .
H8 H -0.1602 0.7346 0.2771 0.035 Uiso 1 1 calc R
C9 C 0.0254(6) 0.5658(6) 0.2641(3) 0.0295(14) Uani 1 1 d .
C10 C 0.0362(7) 0.4713(7) 0.3337(3) 0.0410(17) Uani 1 1 d .
H10A H 0.0110 0.4077 0.3178 0.061 Uiso 1 1 calc R
H10B H -0.0235 0.5218 0.3752 0.061 Uiso 1 1 calc R
H10C H 0.1279 0.4238 0.3529 0.061 Uiso 1 1 calc R
C11 C 0.2340(7) 0.8608(6) 0.0218(4) 0.0428(17) Uani 1 1 d .
H11A H 0.2144 0.8381 -0.0277 0.064 Uiso 1 1 calc R
H11B H 0.2831 0.9093 0.0117 0.064 Uiso 1 1 calc R
H11C H 0.1507 0.9163 0.0487 0.064 Uiso 1 1 calc R
C12 C 0.3181(6) 0.7341(6) 0.0728(3) 0.0275(14) Uani 1 1 d .
C13 C 0.4425(6) 0.6873(6) 0.1067(3) 0.0303(14) Uani 1 1 d .
H13 H 0.4968 0.7276 0.1006 0.036 Uiso 1 1 calc R
C14 C 0.4722(6) 0.5698(6) 0.1513(3) 0.0291(14) Uani 1 1 d .
C15 C 0.5978(7) 0.4882(7) 0.1992(4) 0.0485(19) Uani 1 1 d .
H15A H 0.5741 0.4728 0.2528 0.073 Uiso 1 1 calc R
H15B H 0.6479 0.5359 0.1991 0.073 Uiso 1 1 calc R
H15C H 0.6525 0.4030 0.1765 0.073 Uiso 1 1 calc R
C16 C 0.7165(6) 0.0461(6) 0.4407(3) 0.0281(14) Uani 1 1 d .
C17 C 0.6791(7) -0.0458(6) 0.4180(4) 0.0368(16) Uani 1 1 d .
H17 H 0.6648 -0.0491 0.3645 0.044 Uiso 1 1 calc R
C18 C 0.6630(7) -0.1323(7) 0.4742(4) 0.0452(18) Uani 1 1 d .
H18 H 0.6395 -0.1942 0.4582 0.054 Uiso 1 1 calc R
C19 C 0.6814(7) -0.1272(7) 0.5529(4) 0.0477(19) Uani 1 1 d .
H19 H 0.6704 -0.1856 0.5904 0.057 Uiso 1 1 calc R
C20 C 0.7165(7) -0.0350(7) 0.5772(4) 0.0460(18) Uani 1 1 d .
H20 H 0.7291 -0.0318 0.6309 0.055 Uiso 1 1 calc R
C21 C 0.7328(7) 0.0524(7) 0.5212(3) 0.0412(17) Uani 1 1 d .
H21 H 0.7546 0.1153 0.5376 0.049 Uiso 1 1 calc R
C22 C 0.7658(6) 0.2731(6) 0.4148(3) 0.0252(14) Uani 1 1 d .
C23 C 0.8939(7) 0.2403(7) 0.4420(3) 0.0354(16) Uani 1 1 d .
H23 H 0.9678 0.1557 0.4344 0.042 Uiso 1 1 calc R
C24 C 0.9107(8) 0.3333(7) 0.4802(3) 0.0412(18) Uani 1 1 d .
H24 H 0.9962 0.3108 0.4983 0.049 Uiso 1 1 calc R
C25 C 0.8021(8) 0.4595(8) 0.4919(4) 0.048(2) Uani 1 1 d .
H25 H 0.8146 0.5219 0.5173 0.058 Uiso 1 1 calc R
C26 C 0.6772(8) 0.4920(8) 0.4662(4) 0.057(2) Uani 1 1 d .
H26 H 0.6036 0.5762 0.4752 0.068 Uiso 1 1 calc R
C27 C 0.6580(7) 0.4005(7) 0.4266(4) 0.0417(17) Uani 1 1 d .
H27 H 0.5723 0.4249 0.4078 0.050 Uiso 1 1 calc R
C28 C 0.9026(6) 0.0480(6) 0.3195(3) 0.0268(14) Uani 1 1 d .
C29 C 0.9471(7) 0.1045(7) 0.2574(4) 0.0437(17) Uani 1 1 d .
H29 H 0.8908 0.1935 0.2383 0.052 Uiso 1 1 calc R
C30 C 1.0719(8) 0.0320(8) 0.2237(4) 0.0493(19) Uani 1 1 d .
H30 H 1.0999 0.0712 0.1820 0.059 Uiso 1 1 calc R
C31 C 1.1568(8) -0.1007(8) 0.2522(4) 0.0491(19) Uani 1 1 d .
H31 H 1.2428 -0.1501 0.2305 0.059 Uiso 1 1 calc R
C32 C 1.1129(7) -0.1586(7) 0.3126(4) 0.0469(18) Uani 1 1 d .
H32 H 1.1689 -0.2479 0.3312 0.056 Uiso 1 1 calc R
C33 C 0.9863(7) -0.0845(7) 0.3456(4) 0.0399(16) Uani 1 1 d .
H33 H 0.9572 -0.1247 0.3861 0.048 Uiso 1 1 calc R
B1 B 0.1432(7) 0.6484(7) 0.0756(4) 0.0229(14) Uani 1 1 d .
HB1 H 0.080(5) 0.744(5) 0.036(3) 0.019(13) Uiso 1 1 d .

loop_
_atom_site_aniso_label
_atom_site_aniso_U_11
_atom_site_aniso_U_22
_atom_site_aniso_U_33
_atom_site_aniso_U_23
_atom_site_aniso_U_13
_atom_site_aniso_U_12
W1 0.01702(15) 0.01970(14) 0.01911(12) 0.00183(8) -0.00381(9) -0.00567(12)
Cu1 0.0306(5) 0.0247(4) 0.0380(4) -0.0018(3) -0.0072(3) -0.0094(4)
Cu2 0.0217(4) 0.0273(4) 0.0242(4) 0.0012(3) -0.0076(3) -0.0085(4)
Br1 0.0427(5) 0.0259(4) 0.0692(5) -0.0037(3) -0.0115(4) -0.0123(4)
S1 0.0256(10) 0.0282(9) 0.0329(8) 0.0051(6) -0.0060(7) -0.0129(8)
S2 0.0238(9) 0.0315(9) 0.0212(7) -0.0038(6) -0.0024(6) -0.0100(8)
S3 0.0193(9) 0.0276(9) 0.0250(7) -0.0030(6) -0.0016(6) -0.0047(8)
P1 0.0225(9) 0.0275(9) 0.0213(7) 0.0013(6) -0.0053(6) -0.0115(8)
N1 0.019(3) 0.021(3) 0.018(2) 0.0055(18) -0.0047(19) -0.004(3)
N2 0.022(3) 0.021(3) 0.024(2) 0.0001(19) -0.002(2) -0.006(3)
N3 0.017(3) 0.013(3) 0.029(2) 0.0040(19) -0.007(2) -0.001(2)
N4 0.017(3) 0.019(3) 0.024(2) 0.0008(19) -0.004(2) -0.002(2)
N5 0.026(3) 0.020(3) 0.024(2) 0.0044(19) -0.006(2) -0.009(3)
N6 0.022(3) 0.032(3) 0.021(2) 0.002(2) -0.001(2) -0.016(3)
C1 0.035(4) 0.053(5) 0.022(3) 0.004(3) -0.008(3) -0.015(4)
C2 0.019(4) 0.039(4) 0.021(3) 0.003(2) -0.005(2) -0.010(3)
C3 0.033(4) 0.040(4) 0.024(3) -0.004(3) -0.005(3) -0.018(4)
C4 0.024(4) 0.031(4) 0.020(3) -0.005(2) -0.003(2) -0.013(3)
C5 0.051(5) 0.022(4) 0.035(3) -0.010(3) -0.012(3) -0.009(4)
C6 0.024(4) 0.021(4) 0.057(4) -0.003(3) 0.000(3) -0.001(3)
C7 0.018(4) 0.021(3) 0.035(3) -0.004(2) -0.006(3) -0.004(3)
C8 0.017(4) 0.029(4) 0.032(3) -0.008(3) 0.002(3) -0.004(3)
C9 0.024(4) 0.034(4) 0.026(3) -0.008(3) 0.004(3) -0.010(3)
C10 0.030(4) 0.054(5) 0.024(3) 0.008(3) 0.000(3) -0.010(4)
C11 0.045(5) 0.035(4) 0.046(4) 0.010(3) 0.006(3) -0.020(4)
C12 0.034(4) 0.026(4) 0.024(3) 0.001(2) 0.005(3) -0.017(3)
C13 0.026(4) 0.028(4) 0.041(3) -0.001(3) 0.003(3) -0.017(3)
C14 0.023(4) 0.036(4) 0.030(3) -0.001(3) 0.004(3) -0.017(3)
C15 0.030(5) 0.052(5) 0.070(5) 0.015(4) -0.020(4) -0.026(4)
C16 0.017(4) 0.030(4) 0.031(3) 0.003(2) -0.002(3) -0.008(3)
C17 0.035(4) 0.035(4) 0.039(3) 0.001(3) -0.007(3) -0.016(4)
C18 0.033(5) 0.027(4) 0.075(5) 0.001(3) -0.006(4) -0.014(4)
C19 0.043(5) 0.044(5) 0.051(4) 0.021(3) 0.000(3) -0.021(4)
C20 0.045(5) 0.054(5) 0.034(4) 0.011(3) -0.006(3) -0.022(4)
C21 0.047(5) 0.053(5) 0.026(3) 0.004(3) -0.004(3) -0.027(4)
C22 0.033(4) 0.025(4) 0.017(3) 0.002(2) 0.001(3) -0.014(3)
C23 0.036(4) 0.036(4) 0.034(3) 0.006(3) -0.014(3) -0.019(4)
C24 0.041(5) 0.059(5) 0.036(4) 0.004(3) -0.010(3) -0.035(5)
C25 0.063(6) 0.068(6) 0.034(4) -0.018(3) 0.004(4) -0.045(5)
C26 0.052(6) 0.053(5) 0.065(5) -0.032(4) 0.005(4) -0.021(5)
C27 0.037(5) 0.053(5) 0.043(4) -0.014(3) 0.003(3) -0.027(4)
C28 0.025(4) 0.035(4) 0.023(3) -0.003(2) -0.004(2) -0.016(3)
C29 0.043(5) 0.046(5) 0.043(4) -0.005(3) 0.003(3) -0.023(4)
C30 0.044(5) 0.060(6) 0.042(4) -0.008(4) 0.015(4) -0.025(5)
C31 0.032(5) 0.067(6) 0.052(4) -0.024(4) 0.008(3) -0.025(5)
C32 0.033(5) 0.030(4) 0.058(4) -0.014(3) -0.001(4) 0.001(4)
C33 0.031(4) 0.047(5) 0.034(3) 0.003(3) -0.007(3) -0.013(4)
B1 0.013(4) 0.020(4) 0.029(3) 0.003(3) -0.006(3) -0.003(3)

loop_
_atom_type_symbol
_atom_type_description
_atom_type_scat_dispersion_real
_atom_type_scat_dispersion_imag
_atom_type_scat_source
C C 0.0033 0.0016 'International Tables Vol C Tables 4.2.6.8 and 6.1.1.4'
H H 0.0000 0.0000 'International Tables Vol C Tables 4.2.6.8 and 6.1.1.4'
B B 0.0013 0.0007 'International Tables Vol C Tables 4.2.6.8 and 6.1.1.4'
Br Br -0.2901 2.4595 'International Tables Vol C Tables 4.2.6.8 and 6.1.1.4'
Cu Cu 0.3201 1.2651 'International Tables Vol C Tables 4.2.6.8 and 6.1.1.4'
N N 0.0061 0.0033 'International Tables Vol C Tables 4.2.6.8 and 6.1.1.4'
P P 0.1023 0.0942 'International Tables Vol C Tables 4.2.6.8 and 6.1.1.4'
S S 0.1246 0.1234 'International Tables Vol C Tables 4.2.6.8 and 6.1.1.4'
W W -0.8490 6.8722 'International Tables Vol C Tables 4.2.6.8 and 6.1.1.4'

loop_
_geom_angle_atom_site_label_1
_geom_angle_atom_site_label_2
_geom_angle_atom_site_label_3
_geom_angle
S1 W1 N4 84.25(11)
S1 W1 S2 101.69(5)
N4 W1 S2 85.08(11)
S1 W1 N2 88.76(11)
N4 W1 N2 79.77(16)
S2 W1 N2 160.65(12)
S1 W1 N6 162.02(12)
N4 W1 N6 81.74(16)
S2 W1 N6 88.31(11)
N2 W1 N6 77.71(15)
S1 W1 S3 104.66(6)
N4 W1 S3 165.66(11)
S2 W1 S3 103.67(5)
N2 W1 S3 89.09(12)
N6 W1 S3 87.12(12)
S1 W1 Cu1 52.64(5)
N4 W1 Cu1 136.88(11)
S2 W1 Cu1 102.81(4)
N2 W1 Cu1 96.48(11)
N6 W1 Cu1 139.93(12)
S3 W1 Cu1 52.94(4)
S1 W1 Cu2 104.70(4)
N4 W1 Cu2 137.36(11)
S2 W1 Cu2 52.36(4)
N2 W1 Cu2 140.69(12)
N6 W1 Cu2 93.25(12)
S3 W1 Cu2 51.98(4)
Cu1 W1 Cu2 66.19(2)
S1 Cu1 S3 110.09(6)
S1 Cu1 Br1 119.31(5)
S3 Cu1 Br1 130.06(6)
S1 Cu1 W1 54.31(4)
S3 Cu1 W1 56.78(4)
Br1 Cu1 W1 172.91(4)
S1 Cu1 Cu2 99.03(5)
S3 Cu1 Cu2 49.13(4)
Br1 Cu1 Cu2 124.18(4)
W1 Cu1 Cu2 57.53(2)
S2 Cu2 S3 109.81(6)
S2 Cu2 P1 122.68(6)
S3 Cu2 P1 127.28(6)
S2 Cu2 W1 54.25(4)
S3 Cu2 W1 56.30(4)
P1 Cu2 W1 175.17(5)
S2 Cu2 Cu1 96.43(5)
S3 Cu2 Cu1 49.62(4)
P1 Cu2 Cu1 122.62(5)
W1 Cu2 Cu1 56.28(2)
Cu1 S1 W1 73.05(5)
Cu2 S2 W1 73.39(5)
Cu2 S3 Cu1 81.26(5)
Cu2 S3 W1 71.73(5)
Cu1 S3 W1 70.28(5)
C22 P1 C16 106.1(2)
C22 P1 C28 103.4(3)
C16 P1 C28 104.8(3)
C22 P1 Cu2 113.9(2)
C16 P1 Cu2 110.31(19)
C28 P1 Cu2 117.37(18)
C2 N1 N2 110.0(4)
C2 N1 B1 128.8(5)
N2 N1 B1 121.0(4)
C4 N2 N1 106.5(4)
C4 N2 W1 132.1(4)
N1 N2 W1 121.3(3)
C7 N3 N4 110.4(4)
C7 N3 B1 129.8(5)
N4 N3 B1 119.7(5)
C9 N4 N3 105.0(5)
C9 N4 W1 132.1(4)
N3 N4 W1 122.5(3)
C12 N5 N6 109.9(5)
C12 N5 B1 128.8(5)
N6 N5 B1 121.2(4)
C14 N6 N5 105.9(4)
C14 N6 W1 133.5(4)
N5 N6 W1 120.6(3)
C2 C1 H1A 109.5
C2 C1 H1B 109.5
H1A C1 H1B 109.5
C2 C1 H1C 109.5
H1A C1 H1C 109.5
H1B C1 H1C 109.5
N1 C2 C3 107.3(5)
N1 C2 C1 123.5(5)
C3 C2 C1 129.2(5)
C4 C3 C2 107.5(5)
C4 C3 H3 126.3
C2 C3 H3 126.3
N2 C4 C3 108.7(5)
N2 C4 C5 125.1(5)
C3 C4 C5 126.2(5)
C4 C5 H5A 109.5
C4 C5 H5B 109.5
H5A C5 H5B 109.5
C4 C5 H5C 109.5
H5A C5 H5C 109.5
H5B C5 H5C 109.5
C7 C6 H6A 109.5
C7 C6 H6B 109.5
H6A C6 H6B 109.5
C7 C6 H6C 109.5
H6A C6 H6C 109.5
H6B C6 H6C 109.5
N3 C7 C8 107.6(5)
N3 C7 C6 123.2(5)
C8 C7 C6 129.3(6)
C9 C8 C7 107.7(5)
C9 C8 H8 126.2
C7 C8 H8 126.2
N4 C9 C8 109.4(5)
N4 C9 C10 124.6(6)
C8 C9 C10 126.0(5)
C9 C10 H10A 109.5
C9 C10 H10B 109.5
H10A C10 H10B 109.5
C9 C10 H10C 109.5
H10A C10 H10C 109.5
H10B C10 H10C 109.5
C12 C11 H11A 109.5
C12 C11 H11B 109.5
H11A C11 H11B 109.5
C12 C11 H11C 109.5
H11A C11 H11C 109.5
H11B C11 H11C 109.5
N5 C12 C13 107.2(5)
N5 C12 C11 122.7(5)
C13 C12 C11 130.1(5)
C12 C13 C14 107.3(5)
C12 C13 H13 126.4
C14 C13 H13 126.4
N6 C14 C13 109.7(5)
N6 C14 C15 126.0(5)
C13 C14 C15 124.3(5)
C14 C15 H15A 109.5
C14 C15 H15B 109.5
H15A C15 H15B 109.5
C14 C15 H15C 109.5
H15A C15 H15C 109.5
H15B C15 H15C 109.5
C21 C16 C17 118.7(5)
C21 C16 P1 123.0(4)
C17 C16 P1 118.3(4)
C18 C17 C16 120.6(6)
C18 C17 H17 119.7
C16 C17 H17 119.7
C19 C18 C17 120.4(6)
C19 C18 H18 119.8
C17 C18 H18 119.8
C18 C19 C20 120.1(5)
C18 C19 H19 120.0
C20 C19 H19 120.0
C21 C20 C19 120.0(6)
C21 C20 H20 120.0
C19 C20 H20 120.0
C16 C21 C20 120.1(6)
C16 C21 H21 119.9
C20 C21 H21 119.9
C27 C22 C23 118.6(5)
C27 C22 P1 119.6(5)
C23 C22 P1 121.8(5)
C24 C23 C22 119.9(6)
C24 C23 H23 120.0
C22 C23 H23 120.0
C23 C24 C25 120.8(6)
C23 C24 H24 119.6
C25 C24 H24 119.6
C26 C25 C24 119.7(6)
C26 C25 H25 120.2
C24 C25 H25 120.2
C25 C26 C27 120.6(8)
C25 C26 H26 119.7
C27 C26 H26 119.7
C26 C27 C22 120.4(6)
C26 C27 H27 119.8
C22 C27 H27 119.8
C33 C28 C29 118.4(6)
C33 C28 P1 123.5(4)
C29 C28 P1 118.1(5)
C30 C29 C28 121.3(7)
C30 C29 H29 119.3
C28 C29 H29 119.3
C29 C30 C31 119.6(6)
C29 C30 H30 120.2
C31 C30 H30 120.2
C32 C31 C30 119.7(7)
C32 C31 H31 120.2
C30 C31 H31 120.2
C31 C32 C33 120.1(7)
C31 C32 H32 119.9
C33 C32 H32 119.9
C28 C33 C32 120.9(6)
C28 C33 H33 119.6
C32 C33 H33 119.6
N3 B1 N5 109.1(4)
N3 B1 N1 109.6(4)
N5 B1 N1 107.2(5)
N3 B1 HB1 110(3)
N5 B1 HB1 109(2)
N1 B1 HB1 112(2)

loop_
_geom_bond_atom_site_label_1
_geom_bond_atom_site_label_2
_geom_bond_distance
W1 S1 2.2225(13)
W1 N4 2.240(5)
W1 S2 2.2485(13)
W1 N2 2.275(4)
W1 N6 2.311(4)
W1 S3 2.3261(15)
W1 Cu1 2.6175(8)
W1 Cu2 2.6550(8)
Cu1 S1 2.1749(18)
Cu1 S3 2.2187(15)
Cu1 Br1 2.2726(10)
Cu1 Cu2 2.8789(9)
Cu2 S2 2.1938(17)
Cu2 S3 2.2026(15)
Cu2 P1 2.2117(17)
P1 C22 1.814(5)
P1 C16 1.818(5)
P1 C28 1.820(6)
N1 C2 1.337(7)
N1 N2 1.370(6)
N1 B1 1.534(8)
N2 C4 1.358(7)
N3 C7 1.328(7)
N3 N4 1.389(6)
N3 B1 1.522(7)
N4 C9 1.364(7)
N5 C12 1.358(6)
N5 N6 1.374(6)
N5 B1 1.526(8)
N6 C14 1.356(7)
C1 C2 1.500(8)
C1 H1A 0.9600
C1 H1B 0.9600
C1 H1C 0.9600
C2 C3 1.377(8)
C3 C4 1.367(8)
C3 H3 0.9300
C4 C5 1.475(8)
C5 H5A 0.9600
C5 H5B 0.9600
C5 H5C 0.9600
C6 C7 1.493(8)
C6 H6A 0.9600
C6 H6B 0.9600
C6 H6C 0.9600
C7 C8 1.371(7)
C8 C9 1.363(8)
C8 H8 0.9300
C9 C10 1.494(7)
C10 H10A 0.9600
C10 H10B 0.9600
C10 H10C 0.9600
C11 C12 1.497(8)
C11 H11A 0.9600
C11 H11B 0.9600
C11 H11C 0.9600
C12 C13 1.368(8)
C13 C14 1.373(8)
C13 H13 0.9300
C14 C15 1.486(9)
C15 H15A 0.9600
C15 H15B 0.9600
C15 H15C 0.9600
C16 C21 1.392(8)
C16 C17 1.393(8)
C17 C18 1.383(8)
C17 H17 0.9300
C18 C19 1.364(9)
C18 H18 0.9300
C19 C20 1.387(9)
C19 H19 0.9300
C20 C21 1.390(8)
C20 H20 0.9300
C21 H21 0.9300
C22 C27 1.386(8)
C22 C23 1.395(8)
C23 C24 1.377(8)
C23 H23 0.9300
C24 C25 1.380(10)
C24 H24 0.9300
C25 C26 1.354(10)
C25 H25 0.9300
C26 C27 1.390(9)
C26 H26 0.9300
C27 H27 0.9300
C28 C33 1.375(9)
C28 C29 1.392(8)
C29 C30 1.365(9)
C29 H29 0.9300
C30 C31 1.388(10)
C30 H30 0.9300
C31 C32 1.376(9)
C31 H31 0.9300
C32 C33 1.378(9)
C32 H32 0.9300
C33 H33 0.9300
B1 HB1 1.14(5)
